data_7028908
loop_
_publ_author_name
'Musgrave, Rebecca A.'
'Turbervill, Robert S. P.'
'Irwin, Mark'
'Herchel, Radovan'
'Goicoechea, Jose M.'

_publ_section_title
;
 Iron(ii) complexes of ditopic carbanionic carbenes.
;
_journal_issue 11
_journal_name_full 'Dalton transactions (Cambridge, England : 2003)'
_journal_page_first 4335
_journal_page_last 4344
_journal_paper_doi 10.1039/c3dt52638k
_journal_volume 43
_journal_year 2014
_chemical_formula_moiety 'C45 H58 Fe N2'
_chemical_formula_sum 'C45 H58 Fe N2'
_chemical_formula_weight 682.78
_chemical_name_systematic
;
 [Fe(mes)2(IPr)]
;
_space_group_IT_number 14
_symmetry_cell_setting monoclinic
_symmetry_space_group_name_Hall '-P 2ybc'
_symmetry_space_group_name_H-M 'P 1 21/c 1'
_atom_sites_solution_hydrogens geom
_atom_sites_solution_primary direct
_atom_sites_solution_secondary difmap
_audit_creation_method SHELXL-97
_cell_angle_alpha 90.00
_cell_angle_beta 98.3650(10)
_cell_angle_gamma 90.00
_cell_formula_units_Z 4
_cell_length_a 12.31630(10)
_cell_length_b 17.94940(10)
_cell_length_c 18.02220(10)
_cell_measurement_reflns_used 34409
_cell_measurement_temperature 150(2)
_cell_measurement_theta_max 76.7652
_cell_measurement_theta_min 3.4910
_cell_volume 3941.79(5)
_computing_cell_refinement
;
CrysAlisPro, Agilent Technologies,
Version 1.171.35.15 (release 03-08-2011 CrysAlis171 .NET)
(compiled Aug  3 2011,13:03:54)
;
_computing_data_collection
;
CrysAlisPro, Agilent Technologies,
Version 1.171.35.15 (release 03-08-2011 CrysAlis171 .NET)
(compiled Aug  3 2011,13:03:54)
;
_computing_data_reduction
;
CrysAlisPro, Agilent Technologies,
Version 1.171.35.15 (release 03-08-2011 CrysAlis171 .NET)
(compiled Aug  3 2011,13:03:54)
;
_computing_molecular_graphics 'WinGX (Farrugia, 2005)'
_computing_publication_material 'XCIF (Sheldrick, 2001)'
_computing_structure_refinement 'SHELXL-97 (Sheldrick, 1997)'
_computing_structure_solution 'SHELXS-97 (Sheldrick, 1990)'
_diffrn_ambient_temperature 150(2)
_diffrn_detector_area_resol_mean 10.4102
_diffrn_measured_fraction_theta_full 0.994
_diffrn_measured_fraction_theta_max 0.994
_diffrn_measurement_device_type 'SuperNova, Dual, Cu at zero, Atlas'
_diffrn_measurement_method 'omega scans'
_diffrn_radiation_monochromator mirror
_diffrn_radiation_source 'SuperNova (Cu) X-ray Source'
_diffrn_radiation_type CuK\a
_diffrn_radiation_wavelength 1.54178
_diffrn_reflns_av_R_equivalents 0.0473
_diffrn_reflns_av_sigmaI/netI 0.0202
_diffrn_reflns_limit_h_max 15
_diffrn_reflns_limit_h_min -15
_diffrn_reflns_limit_k_max 22
_diffrn_reflns_limit_k_min -21
_diffrn_reflns_limit_l_max 22
_diffrn_reflns_limit_l_min -22
_diffrn_reflns_number 82827
_diffrn_reflns_theta_full 76.96
_diffrn_reflns_theta_max 76.96
_diffrn_reflns_theta_min 3.49
_exptl_absorpt_coefficient_mu 3.291
_exptl_absorpt_correction_T_max 0.9371
_exptl_absorpt_correction_T_min 0.6558
_exptl_absorpt_correction_type multi-scan
_exptl_absorpt_process_details
;
CrysAlisPro, Agilent Technologies,
Version 1.171.35.15 (release 03-08-2011 CrysAlis171 .NET)
(compiled Aug  3 2011,13:03:54)
Empirical absorption correction using spherical harmonics,
 implemented in SCALE3 ABSPACK scaling algorithm.
;
_exptl_crystal_colour 'pale green'
_exptl_crystal_density_diffrn 1.151
_exptl_crystal_density_meas ?
_exptl_crystal_density_method 'not measured'
_exptl_crystal_description needle
_exptl_crystal_F_000 1472
_exptl_crystal_size_max 0.14
_exptl_crystal_size_mid 0.06
_exptl_crystal_size_min 0.02
_refine_diff_density_max 0.441
_refine_diff_density_min -0.567
_refine_diff_density_rms 0.044
_refine_ls_extinction_method none
_refine_ls_goodness_of_fit_ref 1.022
_refine_ls_hydrogen_treatment constr
_refine_ls_matrix_type full
_refine_ls_number_parameters 441
_refine_ls_number_reflns 8283
_refine_ls_number_restraints 0
_refine_ls_restrained_S_all 1.022
_refine_ls_R_factor_all 0.0404
_refine_ls_R_factor_gt 0.0356
_refine_ls_shift/su_max 0.001
_refine_ls_shift/su_mean 0.000
_refine_ls_structure_factor_coef Fsqd
_refine_ls_weighting_details 'calc w=1/[\s^2^(Fo^2^)+(0.0539P)^2^+1.1858P] where P=(Fo^2^+2Fc^2^)/3'
_refine_ls_weighting_scheme calc
_refine_ls_wR_factor_gt 0.0936
_refine_ls_wR_factor_ref 0.0974
_reflns_number_gt 7426
_reflns_number_total 8283
_reflns_threshold_expression >2\s(I)
_cod_data_source_file c3dt52638k.txt
_cod_data_source_block 1
_cod_depositor_comments
;
The following automatic conversions were performed:

'_exptl_crystal_density_meas' value 'not measured' was changed to '?'
- the value is perceived as not measured.

Automatic conversion script
Id: cif_fix_values 3008 2015-01-20 13:52:24Z robertas 
;
_cod_original_cell_volume 3941.79(4)
_cod_original_sg_symbol_H-M 'P 21/c'
_cod_database_code 7028908

loop_
_symmetry_equiv_pos_as_xyz
'x, y, z'
'-x, y+1/2, -z+1/2'
'-x, -y, -z'
'x, -y-1/2, z-1/2'

loop_
_atom_site_label
_atom_site_type_symbol
_atom_site_fract_x
_atom_site_fract_y
_atom_site_fract_z
_atom_site_U_iso_or_equiv
_atom_site_adp_type
_atom_site_occupancy
_atom_site_symmetry_multiplicity
_atom_site_calc_flag
_atom_site_refinement_flags
C1 C 0.73377(11) 0.24644(7) 0.11474(7) 0.0221(3) Uani 1 1 d .
C2 C 0.77908(12) 0.23219(8) 0.24105(8) 0.0275(3) Uani 1 1 d .
H2 H 0.8198 0.2195 0.2882 0.033 Uiso 1 1 calc R
C3 C 0.67893(12) 0.26379(8) 0.22884(8) 0.0274(3) Uani 1 1 d .
H3 H 0.6352 0.2780 0.2658 0.033 Uiso 1 1 calc R
C4 C 0.91341(11) 0.18686(8) 0.16016(7) 0.0258(3) Uani 1 1 d .
C5 C 0.91784(12) 0.10909(8) 0.16137(8) 0.0312(3) Uani 1 1 d .
C6 C 1.01861(14) 0.07618(10) 0.15461(10) 0.0410(4) Uani 1 1 d .
H6 H 1.0256 0.0235 0.1566 0.049 Uiso 1 1 calc R
C7 C 1.10830(13) 0.11944(11) 0.14505(10) 0.0451(4) Uani 1 1 d .
H7 H 1.1764 0.0961 0.1408 0.054 Uiso 1 1 calc R
C8 C 1.10032(12) 0.19617(10) 0.14164(9) 0.0394(4) Uani 1 1 d .
H8 H 1.1626 0.2247 0.1339 0.047 Uiso 1 1 calc R
C9 C 1.00230(12) 0.23249(9) 0.14943(8) 0.0299(3) Uani 1 1 d .
C10 C 0.81741(13) 0.06184(8) 0.16895(9) 0.0348(3) Uani 1 1 d .
H10 H 0.7509 0.0926 0.1515 0.042 Uiso 1 1 calc R
C11 C 0.81086(15) -0.00844(9) 0.12014(10) 0.0434(4) Uani 1 1 d .
H11A H 0.8213 0.0051 0.0690 0.065 Uiso 1 1 calc R
H11B H 0.7388 -0.0318 0.1193 0.065 Uiso 1 1 calc R
H11C H 0.8683 -0.0435 0.1410 0.065 Uiso 1 1 calc R
C12 C 0.81393(18) 0.04090(10) 0.25103(10) 0.0491(4) Uani 1 1 d .
H12A H 0.8779 0.0102 0.2696 0.074 Uiso 1 1 calc R
H12B H 0.7467 0.0128 0.2547 0.074 Uiso 1 1 calc R
H12C H 0.8150 0.0863 0.2813 0.074 Uiso 1 1 calc R
C13 C 0.99185(11) 0.31691(8) 0.14560(8) 0.0319(3) Uani 1 1 d .
H13 H 0.9191 0.3285 0.1154 0.038 Uiso 1 1 calc R
C14 C 1.07983(13) 0.35398(10) 0.10628(9) 0.0415(4) Uani 1 1 d .
H14A H 1.1516 0.3487 0.1374 0.062 Uiso 1 1 calc R
H14B H 1.0625 0.4070 0.0986 0.062 Uiso 1 1 calc R
H14C H 1.0817 0.3300 0.0576 0.062 Uiso 1 1 calc R
C15 C 0.99225(15) 0.35185(10) 0.22325(10) 0.0428(4) Uani 1 1 d .
H15A H 0.9336 0.3296 0.2473 0.064 Uiso 1 1 calc R
H15B H 0.9802 0.4057 0.2179 0.064 Uiso 1 1 calc R
H15C H 1.0632 0.3426 0.2541 0.064 Uiso 1 1 calc R
C16 C 0.55428(11) 0.31019(7) 0.11759(7) 0.0249(3) Uani 1 1 d .
C17 C 0.55584(12) 0.38800(8) 0.12051(8) 0.0301(3) Uani 1 1 d .
C18 C 0.45925(13) 0.42523(9) 0.09189(9) 0.0369(3) Uani 1 1 d .
H18 H 0.4571 0.4781 0.0935 0.044 Uiso 1 1 calc R
C19 C 0.36685(12) 0.38640(9) 0.06129(9) 0.0372(3) Uani 1 1 d .
H19 H 0.3016 0.4127 0.0427 0.045 Uiso 1 1 calc R
C20 C 0.36843(11) 0.30949(9) 0.05753(8) 0.0323(3) Uani 1 1 d .
H20 H 0.3046 0.2837 0.0352 0.039 Uiso 1 1 calc R
C21 C 0.46206(11) 0.26910(8) 0.08585(8) 0.0260(3) Uani 1 1 d .
C22 C 0.65897(13) 0.43160(8) 0.15062(10) 0.0378(3) Uani 1 1 d .
H22 H 0.7221 0.3960 0.1582 0.045 Uiso 1 1 calc R
C23 C 0.68312(16) 0.49113(10) 0.09369(12) 0.0502(4) Uani 1 1 d .
H23A H 0.6298 0.5317 0.0928 0.075 Uiso 1 1 calc R
H23B H 0.6776 0.4687 0.0437 0.075 Uiso 1 1 calc R
H23C H 0.7574 0.5108 0.1084 0.075 Uiso 1 1 calc R
C24 C 0.6503(2) 0.46850(13) 0.22535(12) 0.0660(6) Uani 1 1 d .
H24A H 0.5880 0.5030 0.2194 0.099 Uiso 1 1 calc R
H24B H 0.7180 0.4960 0.2425 0.099 Uiso 1 1 calc R
H24C H 0.6392 0.4303 0.2624 0.099 Uiso 1 1 calc R
C25 C 0.46363(11) 0.18433(8) 0.08213(8) 0.0287(3) Uani 1 1 d .
H25 H 0.5367 0.1691 0.0692 0.034 Uiso 1 1 calc R
C26 C 0.37564(13) 0.15305(9) 0.02141(9) 0.0373(3) Uani 1 1 d .
H26A H 0.3030 0.1607 0.0363 0.056 Uiso 1 1 calc R
H26B H 0.3882 0.0997 0.0152 0.056 Uiso 1 1 calc R
H26C H 0.3794 0.1788 -0.0261 0.056 Uiso 1 1 calc R
C27 C 0.45178(15) 0.14893(9) 0.15788(9) 0.0395(4) Uani 1 1 d .
H27A H 0.5114 0.1663 0.1959 0.059 Uiso 1 1 calc R
H27B H 0.4553 0.0946 0.1537 0.059 Uiso 1 1 calc R
H27C H 0.3811 0.1633 0.1725 0.059 Uiso 1 1 calc R
C28 C 0.88479(11) 0.27563(9) -0.04442(8) 0.0305(3) Uani 1 1 d .
C29 C 0.95572(13) 0.21861(9) -0.06277(8) 0.0349(3) Uani 1 1 d .
C30 C 1.05029(14) 0.23445(10) -0.09409(9) 0.0405(4) Uani 1 1 d .
H30 H 1.0974 0.1947 -0.1035 0.049 Uiso 1 1 calc R
C31 C 1.07730(13) 0.30627(10) -0.11180(9) 0.0409(4) Uani 1 1 d .
C32 C 1.00818(13) 0.36322(10) -0.09485(9) 0.0385(3) Uani 1 1 d .
H32 H 1.0243 0.4132 -0.1068 0.046 Uiso 1 1 calc R
C33 C 0.91537(12) 0.34853(9) -0.06061(8) 0.0336(3) Uani 1 1 d .
C34 C 0.92930(16) 0.13797(10) -0.04906(11) 0.0487(4) Uani 1 1 d .
H34A H 0.8612 0.1351 -0.0270 0.073 Uiso 0.50 1 calc PR
H34B H 0.9894 0.1157 -0.0145 0.073 Uiso 0.50 1 calc PR
H34C H 0.9202 0.1108 -0.0967 0.073 Uiso 0.50 1 calc PR
H34D H 0.9860 0.1060 -0.0652 0.073 Uiso 0.50 1 calc PR
H34E H 0.8578 0.1254 -0.0777 0.073 Uiso 0.50 1 calc PR
H34F H 0.9270 0.1303 0.0045 0.073 Uiso 0.50 1 calc PR
C35 C 1.17901(16) 0.32153(13) -0.14702(11) 0.0556(5) Uani 1 1 d .
H35A H 1.1852 0.3752 -0.1557 0.083 Uiso 0.50 1 calc PR
H35B H 1.1741 0.2950 -0.1949 0.083 Uiso 0.50 1 calc PR
H35C H 1.2438 0.3043 -0.1133 0.083 Uiso 0.50 1 calc PR
H35D H 1.2169 0.2745 -0.1536 0.083 Uiso 0.50 1 calc PR
H35E H 1.2280 0.3546 -0.1144 0.083 Uiso 0.50 1 calc PR
H35F H 1.1582 0.3454 -0.1960 0.083 Uiso 0.50 1 calc PR
C36 C 0.85128(14) 0.41452(10) -0.03834(10) 0.0433(4) Uani 1 1 d .
H36A H 0.7888 0.3969 -0.0152 0.065 Uiso 0.50 1 calc PR
H36B H 0.8245 0.4441 -0.0830 0.065 Uiso 0.50 1 calc PR
H36C H 0.8989 0.4454 -0.0024 0.065 Uiso 0.50 1 calc PR
H36D H 0.8860 0.4607 -0.0519 0.065 Uiso 0.50 1 calc PR
H36E H 0.8503 0.4135 0.0159 0.065 Uiso 0.50 1 calc PR
H36F H 0.7759 0.4122 -0.0646 0.065 Uiso 0.50 1 calc PR
C37 C 0.60619(11) 0.21353(8) -0.07342(7) 0.0256(3) Uani 1 1 d .
C38 C 0.53839(11) 0.26800(8) -0.11265(7) 0.0266(3) Uani 1 1 d .
C39 C 0.44930(12) 0.24877(8) -0.16618(8) 0.0304(3) Uani 1 1 d .
H39 H 0.4046 0.2870 -0.1910 0.037 Uiso 1 1 calc R
C40 C 0.42476(11) 0.17510(9) -0.18382(8) 0.0327(3) Uani 1 1 d .
C41 C 0.48969(12) 0.12051(9) -0.14516(8) 0.0331(3) Uani 1 1 d .
H41 H 0.4739 0.0696 -0.1563 0.040 Uiso 1 1 calc R
C42 C 0.57784(12) 0.13878(8) -0.09020(8) 0.0297(3) Uani 1 1 d .
C43 C 0.56174(14) 0.34972(9) -0.09856(10) 0.0393(3) Uani 1 1 d .
H43A H 0.6260 0.3553 -0.0600 0.059 Uiso 0.50 1 calc PR
H43B H 0.4981 0.3734 -0.0815 0.059 Uiso 0.50 1 calc PR
H43C H 0.5762 0.3735 -0.1451 0.059 Uiso 0.50 1 calc PR
H43D H 0.5075 0.3795 -0.1310 0.059 Uiso 0.50 1 calc PR
H43E H 0.6355 0.3614 -0.1096 0.059 Uiso 0.50 1 calc PR
H43F H 0.5573 0.3613 -0.0459 0.059 Uiso 0.50 1 calc PR
C44 C 0.32909(14) 0.15563(11) -0.24282(9) 0.0456(4) Uani 1 1 d .
H44A H 0.3237 0.1014 -0.2481 0.068 Uiso 0.50 1 calc PR
H44B H 0.3402 0.1777 -0.2909 0.068 Uiso 0.50 1 calc PR
H44C H 0.2612 0.1751 -0.2278 0.068 Uiso 0.50 1 calc PR
H44D H 0.2930 0.2015 -0.2631 0.068 Uiso 0.50 1 calc PR
H44E H 0.2765 0.1251 -0.2203 0.068 Uiso 0.50 1 calc PR
H44F H 0.3556 0.1277 -0.2833 0.068 Uiso 0.50 1 calc PR
C45 C 0.64006(14) 0.07579(9) -0.04741(11) 0.0441(4) Uani 1 1 d .
H45A H 0.6993 0.0963 -0.0110 0.066 Uiso 0.50 1 calc PR
H45B H 0.6713 0.0432 -0.0825 0.066 Uiso 0.50 1 calc PR
H45C H 0.5899 0.0470 -0.0210 0.066 Uiso 0.50 1 calc PR
H45D H 0.6077 0.0281 -0.0654 0.066 Uiso 0.50 1 calc PR
H45E H 0.6357 0.0811 0.0062 0.066 Uiso 0.50 1 calc PR
H45F H 0.7171 0.0774 -0.0553 0.066 Uiso 0.50 1 calc PR
N1 N 0.81113(9) 0.22185(6) 0.17113(6) 0.0233(2) Uani 1 1 d .
N2 N 0.65210(9) 0.27159(6) 0.15167(6) 0.0233(2) Uani 1 1 d .
Fe1 Fe 0.743215(16) 0.246246(11) -0.001477(11) 0.02392(7) Uani 1 1 d .

loop_
_atom_site_aniso_label
_atom_site_aniso_U_11
_atom_site_aniso_U_22
_atom_site_aniso_U_33
_atom_site_aniso_U_23
_atom_site_aniso_U_13
_atom_site_aniso_U_12
C1 0.0212(6) 0.0212(6) 0.0229(6) 0.0001(4) -0.0001(5) -0.0011(4)
C2 0.0307(7) 0.0299(7) 0.0210(6) 0.0016(5) 0.0008(5) -0.0017(5)
C3 0.0306(7) 0.0291(7) 0.0225(6) -0.0004(5) 0.0040(5) -0.0009(5)
C4 0.0226(6) 0.0324(7) 0.0209(6) 0.0013(5) -0.0025(5) 0.0037(5)
C5 0.0303(7) 0.0332(7) 0.0283(7) 0.0033(6) -0.0018(5) 0.0054(6)
C6 0.0380(8) 0.0385(8) 0.0452(9) 0.0023(7) 0.0012(7) 0.0129(7)
C7 0.0285(7) 0.0559(10) 0.0500(10) 0.0016(8) 0.0026(7) 0.0132(7)
C8 0.0240(7) 0.0540(10) 0.0388(8) 0.0027(7) 0.0000(6) 0.0007(6)
C9 0.0246(7) 0.0390(8) 0.0238(7) 0.0021(6) -0.0041(5) 0.0000(6)
C10 0.0374(8) 0.0265(7) 0.0392(8) 0.0035(6) 0.0012(6) 0.0017(6)
C11 0.0545(10) 0.0309(8) 0.0424(9) 0.0002(7) -0.0007(7) 0.0007(7)
C12 0.0681(12) 0.0365(9) 0.0447(10) 0.0033(7) 0.0144(8) -0.0070(8)
C13 0.0257(7) 0.0368(8) 0.0306(7) 0.0028(6) -0.0043(5) -0.0072(6)
C14 0.0317(8) 0.0534(10) 0.0364(8) 0.0079(7) -0.0049(6) -0.0145(7)
C15 0.0445(9) 0.0427(9) 0.0404(9) -0.0049(7) 0.0032(7) -0.0130(7)
C16 0.0235(6) 0.0269(7) 0.0245(6) 0.0025(5) 0.0037(5) 0.0030(5)
C17 0.0314(7) 0.0266(7) 0.0326(7) 0.0015(5) 0.0057(6) 0.0014(5)
C18 0.0384(8) 0.0281(7) 0.0451(9) 0.0074(6) 0.0091(7) 0.0083(6)
C19 0.0306(7) 0.0413(8) 0.0400(8) 0.0115(7) 0.0062(6) 0.0108(6)
C20 0.0244(7) 0.0400(8) 0.0321(7) 0.0040(6) 0.0024(5) 0.0013(6)
C21 0.0251(6) 0.0298(7) 0.0235(6) 0.0015(5) 0.0044(5) 0.0000(5)
C22 0.0374(8) 0.0254(7) 0.0502(9) -0.0016(6) 0.0046(7) -0.0034(6)
C23 0.0523(10) 0.0395(9) 0.0629(12) 0.0014(8) 0.0222(9) -0.0058(8)
C24 0.0808(15) 0.0711(14) 0.0484(11) -0.0176(10) 0.0167(10) -0.0373(12)
C25 0.0285(7) 0.0284(7) 0.0290(7) -0.0020(5) 0.0035(5) -0.0039(5)
C26 0.0358(8) 0.0416(8) 0.0340(8) -0.0062(6) 0.0039(6) -0.0104(6)
C27 0.0529(10) 0.0319(8) 0.0326(8) 0.0021(6) 0.0027(7) -0.0088(7)
C28 0.0269(7) 0.0418(8) 0.0216(6) -0.0030(6) -0.0004(5) -0.0007(6)
C29 0.0338(7) 0.0443(9) 0.0263(7) -0.0068(6) 0.0030(6) 0.0004(6)
C30 0.0348(8) 0.0517(10) 0.0349(8) -0.0124(7) 0.0051(6) 0.0033(7)
C31 0.0335(8) 0.0585(10) 0.0307(8) -0.0096(7) 0.0045(6) -0.0085(7)
C32 0.0388(8) 0.0446(9) 0.0305(7) -0.0004(6) 0.0000(6) -0.0085(7)
C33 0.0294(7) 0.0442(8) 0.0255(7) -0.0026(6) -0.0017(5) -0.0013(6)
C34 0.0508(10) 0.0451(10) 0.0523(10) -0.0054(8) 0.0141(8) 0.0028(8)
C35 0.0429(10) 0.0773(14) 0.0494(10) -0.0120(10) 0.0159(8) -0.0146(9)
C36 0.0399(9) 0.0411(9) 0.0484(9) -0.0019(7) 0.0049(7) 0.0011(7)
C37 0.0235(6) 0.0320(7) 0.0206(6) -0.0011(5) 0.0011(5) -0.0004(5)
C38 0.0238(6) 0.0336(7) 0.0222(6) 0.0010(5) 0.0032(5) 0.0000(5)
C39 0.0230(7) 0.0426(8) 0.0253(7) 0.0063(5) 0.0020(5) 0.0003(5)
C40 0.0253(7) 0.0502(9) 0.0219(6) -0.0007(6) 0.0015(5) -0.0078(6)
C41 0.0326(7) 0.0346(7) 0.0317(7) -0.0062(6) 0.0038(6) -0.0072(6)
C42 0.0282(7) 0.0323(7) 0.0279(7) -0.0015(5) 0.0017(5) -0.0007(5)
C43 0.0367(8) 0.0321(8) 0.0468(9) 0.0013(7) -0.0021(7) 0.0039(6)
C44 0.0361(8) 0.0642(11) 0.0331(8) -0.0011(7) -0.0064(6) -0.0142(8)
C45 0.0424(9) 0.0319(8) 0.0547(10) 0.0044(7) -0.0039(7) 0.0011(7)
N1 0.0223(5) 0.0251(5) 0.0215(5) 0.0004(4) -0.0008(4) 0.0002(4)
N2 0.0227(5) 0.0236(5) 0.0231(5) -0.0002(4) 0.0013(4) 0.0006(4)
Fe1 0.02274(11) 0.02771(12) 0.01995(11) -0.00077(8) -0.00145(8) -0.00006(8)

loop_
_atom_type_symbol
_atom_type_description
_atom_type_scat_dispersion_real
_atom_type_scat_dispersion_imag
_atom_type_scat_source
C C 0.0181 0.0091 'International Tables Vol C Tables 4.2.6.8 and 6.1.1.4'
H H 0.0000 0.0000 'International Tables Vol C Tables 4.2.6.8 and 6.1.1.4'
N N 0.0311 0.0180 'International Tables Vol C Tables 4.2.6.8 and 6.1.1.4'
Fe Fe -1.1336 3.1974 'International Tables Vol C Tables 4.2.6.8 and 6.1.1.4'

loop_
_geom_angle_atom_site_label_1
_geom_angle_atom_site_label_2
_geom_angle_atom_site_label_3
_geom_angle
N2 C1 N1 103.25(11)
N2 C1 Fe1 129.48(9)
N1 C1 Fe1 127.26(10)
C3 C2 N1 106.43(12)
C3 C2 H2 126.8
N1 C2 H2 126.8
C2 C3 N2 106.56(12)
C2 C3 H3 126.7
N2 C3 H3 126.7
C5 C4 C9 123.78(13)
C5 C4 N1 117.68(12)
C9 C4 N1 118.54(12)
C6 C5 C4 117.04(14)
C6 C5 C10 121.10(14)
C4 C5 C10 121.85(13)
C7 C6 C5 120.70(16)
C7 C6 H6 119.7
C5 C6 H6 119.7
C6 C7 C8 120.85(15)
C6 C7 H7 119.6
C8 C7 H7 119.6
C7 C8 C9 121.19(15)
C7 C8 H8 119.4
C9 C8 H8 119.4
C8 C9 C4 116.39(14)
C8 C9 C13 121.93(14)
C4 C9 C13 121.68(13)
C5 C10 C12 111.12(13)
C5 C10 C11 112.49(13)
C12 C10 C11 110.20(13)
C5 C10 H10 107.6
C12 C10 H10 107.6
C11 C10 H10 107.6
C10 C11 H11A 109.5
C10 C11 H11B 109.5
H11A C11 H11B 109.5
C10 C11 H11C 109.5
H11A C11 H11C 109.5
H11B C11 H11C 109.5
C10 C12 H12A 109.5
C10 C12 H12B 109.5
H12A C12 H12B 109.5
C10 C12 H12C 109.5
H12A C12 H12C 109.5
H12B C12 H12C 109.5
C9 C13 C14 113.14(14)
C9 C13 C15 112.15(13)
C14 C13 C15 109.66(13)
C9 C13 H13 107.2
C14 C13 H13 107.2
C15 C13 H13 107.2
C13 C14 H14A 109.5
C13 C14 H14B 109.5
H14A C14 H14B 109.5
C13 C14 H14C 109.5
H14A C14 H14C 109.5
H14B C14 H14C 109.5
C13 C15 H15A 109.5
C13 C15 H15B 109.5
H15A C15 H15B 109.5
C13 C15 H15C 109.5
H15A C15 H15C 109.5
H15B C15 H15C 109.5
C17 C16 C21 123.10(13)
C17 C16 N2 117.16(12)
C21 C16 N2 119.71(12)
C18 C17 C16 117.26(13)
C18 C17 C22 120.49(13)
C16 C17 C22 122.21(13)
C19 C18 C17 121.00(14)
C19 C18 H18 119.5
C17 C18 H18 119.5
C18 C19 C20 120.51(14)
C18 C19 H19 119.7
C20 C19 H19 119.7
C19 C20 C21 121.20(14)
C19 C20 H20 119.4
C21 C20 H20 119.4
C20 C21 C16 116.92(13)
C20 C21 C25 121.22(13)
C16 C21 C25 121.86(12)
C24 C22 C17 112.17(14)
C24 C22 C23 109.49(15)
C17 C22 C23 110.55(14)
C24 C22 H22 108.2
C17 C22 H22 108.2
C23 C22 H22 108.2
C22 C23 H23A 109.5
C22 C23 H23B 109.5
H23A C23 H23B 109.5
C22 C23 H23C 109.5
H23A C23 H23C 109.5
H23B C23 H23C 109.5
C22 C24 H24A 109.5
C22 C24 H24B 109.5
H24A C24 H24B 109.5
C22 C24 H24C 109.5
H24A C24 H24C 109.5
H24B C24 H24C 109.5
C21 C25 C26 112.69(12)
C21 C25 C27 111.81(12)
C26 C25 C27 109.61(12)
C21 C25 H25 107.5
C26 C25 H25 107.5
C27 C25 H25 107.5
C25 C26 H26A 109.5
C25 C26 H26B 109.5
H26A C26 H26B 109.5
C25 C26 H26C 109.5
H26A C26 H26C 109.5
H26B C26 H26C 109.5
C25 C27 H27A 109.5
C25 C27 H27B 109.5
H27A C27 H27B 109.5
C25 C27 H27C 109.5
H27A C27 H27C 109.5
H27B C27 H27C 109.5
C33 C28 C29 115.58(14)
C33 C28 Fe1 125.42(11)
C29 C28 Fe1 118.93(12)
C30 C29 C28 121.81(16)
C30 C29 C34 118.24(15)
C28 C29 C34 119.95(14)
C31 C30 C29 121.81(16)
C31 C30 H30 119.1
C29 C30 H30 119.1
C30 C31 C32 117.35(15)
C30 C31 C35 120.62(17)
C32 C31 C35 122.02(17)
C31 C32 C33 121.50(16)
C31 C32 H32 119.2
C33 C32 H32 119.2
C32 C33 C28 121.86(15)
C32 C33 C36 117.47(15)
C28 C33 C36 120.62(14)
C29 C34 H34A 109.5
C29 C34 H34B 109.5
H34A C34 H34B 109.5
C29 C34 H34C 109.5
H34A C34 H34C 109.5
H34B C34 H34C 109.5
C29 C34 H34D 109.5
H34A C34 H34D 141.1
H34B C34 H34D 56.3
H34C C34 H34D 56.3
C29 C34 H34E 109.5
H34A C34 H34E 56.3
H34B C34 H34E 141.1
H34C C34 H34E 56.3
H34D C34 H34E 109.5
C29 C34 H34F 109.5
H34A C34 H34F 56.3
H34B C34 H34F 56.3
H34C C34 H34F 141.1
H34D C34 H34F 109.5
H34E C34 H34F 109.5
C31 C35 H35A 109.5
C31 C35 H35B 109.5
H35A C35 H35B 109.5
C31 C35 H35C 109.5
H35A C35 H35C 109.5
H35B C35 H35C 109.5
C31 C35 H35D 109.5
H35A C35 H35D 141.1
H35B C35 H35D 56.3
H35C C35 H35D 56.3
C31 C35 H35E 109.5
H35A C35 H35E 56.3
H35B C35 H35E 141.1
H35C C35 H35E 56.3
H35D C35 H35E 109.5
C31 C35 H35F 109.5
H35A C35 H35F 56.3
H35B C35 H35F 56.3
H35C C35 H35F 141.1
H35D C35 H35F 109.5
H35E C35 H35F 109.5
C33 C36 H36A 109.5
C33 C36 H36B 109.5
H36A C36 H36B 109.5
C33 C36 H36C 109.5
H36A C36 H36C 109.5
H36B C36 H36C 109.5
C33 C36 H36D 109.5
H36A C36 H36D 141.1
H36B C36 H36D 56.3
H36C C36 H36D 56.3
C33 C36 H36E 109.5
H36A C36 H36E 56.3
H36B C36 H36E 141.1
H36C C36 H36E 56.3
H36D C36 H36E 109.5
C33 C36 H36F 109.5
H36A C36 H36F 56.3
H36B C36 H36F 56.3
H36C C36 H36F 141.1
H36D C36 H36F 109.5
H36E C36 H36F 109.5
C38 C37 C42 116.33(12)
C38 C37 Fe1 119.36(10)
C42 C37 Fe1 124.20(10)
C39 C38 C37 121.67(13)
C39 C38 C43 117.92(13)
C37 C38 C43 120.40(13)
C40 C39 C38 121.27(13)
C40 C39 H39 119.4
C38 C39 H39 119.4
C39 C40 C41 117.99(13)
C39 C40 C44 120.37(15)
C41 C40 C44 121.63(15)
C40 C41 C42 121.45(14)
C40 C41 H41 119.3
C42 C41 H41 119.3
C41 C42 C37 121.23(13)
C41 C42 C45 118.00(14)
C37 C42 C45 120.75(13)
C38 C43 H43A 109.5
C38 C43 H43B 109.5
H43A C43 H43B 109.5
C38 C43 H43C 109.5
H43A C43 H43C 109.5
H43B C43 H43C 109.5
C38 C43 H43D 109.5
H43A C43 H43D 141.1
H43B C43 H43D 56.3
H43C C43 H43D 56.3
C38 C43 H43E 109.5
H43A C43 H43E 56.3
H43B C43 H43E 141.1
H43C C43 H43E 56.3
H43D C43 H43E 109.5
C38 C43 H43F 109.5
H43A C43 H43F 56.3
H43B C43 H43F 56.3
H43C C43 H43F 141.1
H43D C43 H43F 109.5
H43E C43 H43F 109.5
C40 C44 H44A 109.5
C40 C44 H44B 109.5
H44A C44 H44B 109.5
C40 C44 H44C 109.5
H44A C44 H44C 109.5
H44B C44 H44C 109.5
C40 C44 H44D 109.5
H44A C44 H44D 141.1
H44B C44 H44D 56.3
H44C C44 H44D 56.3
C40 C44 H44E 109.5
H44A C44 H44E 56.3
H44B C44 H44E 141.1
H44C C44 H44E 56.3
H44D C44 H44E 109.5
C40 C44 H44F 109.5
H44A C44 H44F 56.3
H44B C44 H44F 56.3
H44C C44 H44F 141.1
H44D C44 H44F 109.5
H44E C44 H44F 109.5
C42 C45 H45A 109.5
C42 C45 H45B 109.5
H45A C45 H45B 109.5
C42 C45 H45C 109.5
H45A C45 H45C 109.5
H45B C45 H45C 109.5
C42 C45 H45D 109.5
H45A C45 H45D 141.1
H45B C45 H45D 56.3
H45C C45 H45D 56.3
C42 C45 H45E 109.5
H45A C45 H45E 56.3
H45B C45 H45E 141.1
H45C C45 H45E 56.3
H45D C45 H45E 109.5
C42 C45 H45F 109.5
H45A C45 H45F 56.3
H45B C45 H45F 56.3
H45C C45 H45F 141.1
H45D C45 H45F 109.5
H45E C45 H45F 109.5
C1 N1 C2 111.97(11)
C1 N1 C4 124.58(11)
C2 N1 C4 123.42(11)
C1 N2 C3 111.78(11)
C1 N2 C16 125.46(11)
C3 N2 C16 122.37(11)
C37 Fe1 C28 119.59(5)
C37 Fe1 C1 117.79(5)
C28 Fe1 C1 122.62(5)

loop_
_geom_bond_atom_site_label_1
_geom_bond_atom_site_label_2
_geom_bond_distance
C1 N2 1.3614(17)
C1 N1 1.3615(16)
C1 Fe1 2.1145(14)
C2 C3 1.346(2)
C2 N1 1.3867(17)
C2 H2 0.9500
C3 N2 1.3889(17)
C3 H3 0.9500
C4 C5 1.397(2)
C4 C9 1.403(2)
C4 N1 1.4467(17)
C5 C6 1.396(2)
C5 C10 1.522(2)
C6 C7 1.381(3)
C6 H6 0.9500
C7 C8 1.382(3)
C7 H7 0.9500
C8 C9 1.397(2)
C8 H8 0.9500
C9 C13 1.521(2)
C10 C12 1.533(2)
C10 C11 1.533(2)
C10 H10 1.0000
C11 H11A 0.9800
C11 H11B 0.9800
C11 H11C 0.9800
C12 H12A 0.9800
C12 H12B 0.9800
C12 H12C 0.9800
C13 C14 1.530(2)
C13 C15 1.533(2)
C13 H13 1.0000
C14 H14A 0.9800
C14 H14B 0.9800
C14 H14C 0.9800
C15 H15A 0.9800
C15 H15B 0.9800
C15 H15C 0.9800
C16 C17 1.3978(19)
C16 C21 1.4043(19)
C16 N2 1.4469(16)
C17 C18 1.396(2)
C17 C22 1.523(2)
C18 C19 1.379(2)
C18 H18 0.9500
C19 C20 1.382(2)
C19 H19 0.9500
C20 C21 1.3946(19)
C20 H20 0.9500
C21 C25 1.5232(19)
C22 C24 1.519(3)
C22 C23 1.540(2)
C22 H22 1.0000
C23 H23A 0.9800
C23 H23B 0.9800
C23 H23C 0.9800
C24 H24A 0.9800
C24 H24B 0.9800
C24 H24C 0.9800
C25 C26 1.5303(19)
C25 C27 1.532(2)
C25 H25 1.0000
C26 H26A 0.9800
C26 H26B 0.9800
C26 H26C 0.9800
C27 H27A 0.9800
C27 H27B 0.9800
C27 H27C 0.9800
C28 C33 1.404(2)
C28 C29 1.416(2)
C28 Fe1 2.0760(15)
C29 C30 1.396(2)
C29 C34 1.512(2)
C30 C31 1.380(3)
C30 H30 0.9500
C31 C32 1.392(2)
C31 C35 1.510(2)
C32 C33 1.401(2)
C32 H32 0.9500
C33 C36 1.510(2)
C34 H34A 0.9800
C34 H34B 0.9800
C34 H34C 0.9800
C34 H34D 0.9800
C34 H34E 0.9800
C34 H34F 0.9800
C35 H35A 0.9800
C35 H35B 0.9800
C35 H35C 0.9800
C35 H35D 0.9800
C35 H35E 0.9800
C35 H35F 0.9800
C36 H36A 0.9800
C36 H36B 0.9800
C36 H36C 0.9800
C36 H36D 0.9800
C36 H36E 0.9800
C36 H36F 0.9800
C37 C38 1.4076(19)
C37 C42 1.408(2)
C37 Fe1 2.0585(13)
C38 C39 1.395(2)
C38 C43 1.509(2)
C39 C40 1.383(2)
C39 H39 0.9500
C40 C41 1.387(2)
C40 C44 1.5089(19)
C41 C42 1.398(2)
C41 H41 0.9500
C42 C45 1.513(2)
C43 H43A 0.9800
C43 H43B 0.9800
C43 H43C 0.9800
C43 H43D 0.9800
C43 H43E 0.9800
C43 H43F 0.9800
C44 H44A 0.9800
C44 H44B 0.9800
C44 H44C 0.9800
C44 H44D 0.9800
C44 H44E 0.9800
C44 H44F 0.9800
C45 H45A 0.9800
C45 H45B 0.9800
C45 H45C 0.9800
C45 H45D 0.9800
C45 H45E 0.9800
C45 H45F 0.9800
